data_7117183
loop_
_publ_author_name
'Shu-wen An'
'Lei Mei'
'Cong-zhi Wang'
'Chuan-qin Xia'
'Zhi-fang Chai'
'Wei-qun Shi'

_publ_section_title
;
 The first case of actinide triple helices: pH-dependent structural
 evolution and kinetically-controlled transformation of two supramolecular
 conformational isomers
;
_journal_name_full Chem.Commun.
_journal_page_first 8978
_journal_paper_doi 10.1039/C5cc02646F
_journal_volume 51
_journal_year 2015
_chemical_formula_sum 'C26 H16 N2 O8 S U'
_chemical_formula_weight 754.50
_chemical_name_systematic UO2(dbsf)(phen)
_chemical_properties_physical 'Heat-sensitive, Light-sensitive'
_space_group_IT_number 19
_symmetry_cell_setting orthorhombic
_symmetry_space_group_name_Hall 'P 2ac 2ab'
_symmetry_space_group_name_H-M 'P 21 21 21'
_atom_sites_solution_hydrogens geom
_atom_sites_solution_primary direct
_atom_sites_solution_secondary difmap
_audit_block_doi 10.5517/cc147ksq
_audit_creation_method SHELXL-97
_audit_update_record
;
2015-03-26 deposited with the CCDC.
2015-04-10 downloaded from the CCDC.
;
_cell_angle_alpha 90.00
_cell_angle_beta 90.00
_cell_angle_gamma 90.00
_cell_formula_units_Z 4
_cell_length_a 8.4350(17)
_cell_length_b 12.595(3)
_cell_length_c 22.468(5)
_cell_measurement_temperature 293(2)
_cell_volume 2387.0(9)
_computing_structure_refinement 'SHELXL-97 (Sheldrick, 1997)'
_computing_structure_solution 'SHELXS-97 (Sheldrick, 1990)'
_diffrn_ambient_temperature 293(2)
_diffrn_measured_fraction_theta_full 0.999
_diffrn_measured_fraction_theta_max 0.999
_diffrn_radiation_monochromator graphite
_diffrn_radiation_source 'fine-focus sealed tube'
_diffrn_radiation_type MoK\a
_diffrn_radiation_wavelength 0.71073
_diffrn_reflns_av_R_equivalents 0.0399
_diffrn_reflns_av_sigmaI/netI 0.0412
_diffrn_reflns_limit_h_max 10
_diffrn_reflns_limit_h_min 0
_diffrn_reflns_limit_k_max 15
_diffrn_reflns_limit_k_min -14
_diffrn_reflns_limit_l_max 26
_diffrn_reflns_limit_l_min -26
_diffrn_reflns_number 7932
_diffrn_reflns_theta_full 25.12
_diffrn_reflns_theta_max 25.12
_diffrn_reflns_theta_min 1.81
_exptl_absorpt_coefficient_mu 6.944
_exptl_crystal_colour yellow-green
_exptl_crystal_density_diffrn 2.100
_exptl_crystal_density_method 'not measured'
_exptl_crystal_description plate-like
_exptl_crystal_F_000 1432
_exptl_crystal_preparation Luminescent
_exptl_crystal_recrystallization_method hydrothermal
_refine_diff_density_max 0.898
_refine_diff_density_min -1.985
_refine_diff_density_rms 0.154
_refine_ls_abs_structure_details 'Flack H D (1983), Acta Cryst. A39, 876-881'
_refine_ls_abs_structure_Flack 0.494(10)
_refine_ls_extinction_method none
_refine_ls_goodness_of_fit_ref 1.047
_refine_ls_hydrogen_treatment mixed
_refine_ls_matrix_type full
_refine_ls_number_parameters 343
_refine_ls_number_reflns 4248
_refine_ls_number_restraints 0
_refine_ls_restrained_S_all 1.047
_refine_ls_R_factor_all 0.0367
_refine_ls_R_factor_gt 0.0366
_refine_ls_shift/su_max 0.001
_refine_ls_shift/su_mean 0.000
_refine_ls_structure_factor_coef Fsqd
_refine_ls_weighting_details 'calc w=1/[\s^2^(Fo^2^)+(0.0480P)^2^+26.6671P] where P=(Fo^2^+2Fc^2^)/3'
_refine_ls_weighting_scheme calc
_refine_ls_wR_factor_gt 0.0918
_refine_ls_wR_factor_ref 0.0919
_reflns_number_gt 4227
_reflns_number_total 4248
_reflns_threshold_expression >2sigma(I)
_cod_data_source_file c5cc02646f2.cif
_cod_data_source_block 1
_cod_original_cell_volume 2387.0(8)
_cod_original_sg_symbol_H-M P212121
_cod_database_code 7117183

loop_
_symmetry_equiv_pos_as_xyz
'x, y, z'
'-x+1/2, -y, z+1/2'
'x+1/2, -y+1/2, -z'
'-x, y+1/2, -z+1/2'

loop_
_atom_site_label
_atom_site_type_symbol
_atom_site_fract_x
_atom_site_fract_y
_atom_site_fract_z
_atom_site_U_iso_or_equiv
_atom_site_adp_type
_atom_site_occupancy
_atom_site_symmetry_multiplicity
_atom_site_calc_flag
_atom_site_refinement_flags
_atom_site_disorder_assembly
_atom_site_disorder_group
U1 U 1.04023(3) 0.42410(2) 0.563525(12) 0.00712(10) Uani 1 1 d . . .
S1 S 0.2543(2) 0.62514(16) 0.32757(9) 0.0103(4) Uani 1 1 d . . .
N2 N 1.1626(8) 0.2558(6) 0.6137(3) 0.0096(14) Uani 1 1 d . . .
O4 O 0.7672(7) 0.4147(5) 0.5266(2) 0.0127(12) Uani 1 1 d . . .
N1 N 0.8577(9) 0.3084(6) 0.6335(3) 0.0126(15) Uani 1 1 d . . .
O3 O 0.9083(7) 0.5513(5) 0.4964(3) 0.0133(13) Uani 1 1 d . . .
O8 O 0.1424(7) 0.5380(5) 0.3234(3) 0.0145(13) Uani 1 1 d . . .
O7 O 0.3250(8) 0.6659(5) 0.2739(3) 0.0143(13) Uani 1 1 d . . .
C25 C 0.9248(10) 0.2347(7) 0.6700(3) 0.0107(16) Uani 1 1 d . . .
C13 C 0.1545(10) 0.7319(7) 0.3635(4) 0.0127(17) Uani 1 1 d . . .
C2 C 0.6479(11) 0.5299(7) 0.4543(4) 0.0128(17) Uani 1 1 d . . .
C4 C 0.5425(11) 0.6500(7) 0.3800(4) 0.0140(16) Uani 1 1 d . . .
H4 H 0.5519 0.7102 0.3562 0.017 Uiso 1 1 calc R . .
C1 C 0.7803(11) 0.4977(7) 0.4942(4) 0.0128(17) Uani 1 1 d . . .
C3 C 0.6634(10) 0.6208(7) 0.4188(4) 0.0141(18) Uani 1 1 d . . .
H3 H 0.7548 0.6618 0.4212 0.017 Uiso 1 1 calc R . .
O2 O 1.2248(7) 0.5668(5) 0.5338(2) 0.0124(12) Uani 1 1 d . . .
O6 O 0.9921(7) 0.5068(5) 0.6244(3) 0.0138(13) Uani 1 1 d . . .
O1 O 1.3169(7) 0.4490(5) 0.5972(3) 0.0154(13) Uani 1 1 d . . .
O5 O 1.0904(7) 0.3463(5) 0.5005(3) 0.0144(13) Uani 1 1 d . . .
C27 C 1.0627(11) 0.0689(7) 0.7368(3) 0.0145(17) Uani 1 1 d . . .
H27 H 1.1061 0.0124 0.7579 0.017 Uiso 1 1 calc R . .
C15 C -0.0114(9) 0.7947(6) 0.4425(3) 0.0109(16) Uani 1 1 d . . .
H15 H -0.0558 0.7858 0.4800 0.013 Uiso 1 1 calc R . .
C18 C 1.3041(10) 0.0826(7) 0.6726(3) 0.0142(17) Uani 1 1 d . . .
H18 H 1.3529 0.0266 0.6924 0.017 Uiso 1 1 calc R . .
C10 C -0.0472(10) 0.8851(6) 0.4095(3) 0.0101(15) Uani 1 1 d . . .
C5 C 0.4061(10) 0.5865(7) 0.3774(3) 0.0108(16) Uani 1 1 d . . .
C6 C 0.3882(10) 0.4977(6) 0.4127(4) 0.0092(15) Uani 1 1 d . . .
H6 H 0.2957 0.4577 0.4108 0.011 Uiso 1 1 calc R . .
C9 C 1.3269(10) 0.5394(6) 0.5719(3) 0.0106(16) Uani 1 1 d . . .
C11 C 0.0301(10) 0.9023(6) 0.3544(3) 0.0101(15) Uani 1 1 d . . .
H11 H 0.0128 0.9651 0.3336 0.012 Uiso 1 1 calc R . .
C24 C 0.8423(11) 0.1881(7) 0.7187(4) 0.0142(18) Uani 1 1 d . . .
C14 C 0.0904(10) 0.7173(7) 0.4198(4) 0.0142(17) Uani 1 1 d . . .
H14 H 0.1148 0.6572 0.4420 0.017 Uiso 1 1 calc R . .
C7 C 0.5120(10) 0.4683(6) 0.4515(3) 0.0101(17) Uani 1 1 d . . .
H7 H 0.5025 0.4079 0.4751 0.012 Uiso 1 1 calc R . .
C19 C 1.1519(10) 0.1160(6) 0.6893(4) 0.0121(16) Uani 1 1 d . . .
C16 C 1.3074(10) 0.2203(7) 0.5983(4) 0.0129(17) Uani 1 1 d . . .
H16 H 1.3609 0.2545 0.5676 0.015 Uiso 1 1 calc R . .
C22 C 0.6219(11) 0.3022(7) 0.6950(4) 0.0169(18) Uani 1 1 d . . .
H22 H 0.5215 0.3290 0.7031 0.020 Uiso 1 1 calc R . .
C20 C 1.0839(10) 0.2017(6) 0.6574(3) 0.0112(17) Uani 1 1 d . . .
C17 C 1.3811(11) 0.1339(7) 0.6264(4) 0.0138(17) Uani 1 1 d . . .
H17 H 1.4809 0.1113 0.6142 0.017 Uiso 1 1 calc R . .
C12 C 0.1323(10) 0.8254(7) 0.3312(4) 0.0123(16) Uani 1 1 d . . .
H12 H 0.1841 0.8362 0.2951 0.015 Uiso 1 1 calc R . .
C21 C 0.7079(12) 0.3392(7) 0.6458(4) 0.0168(18) Uani 1 1 d . . .
H21 H 0.6593 0.3874 0.6203 0.020 Uiso 1 1 calc R . .
C23 C 0.6881(12) 0.2259(8) 0.7311(4) 0.0194(19) Uani 1 1 d . . .
H23 H 0.6317 0.1995 0.7634 0.023 Uiso 1 1 calc R . .
C26 C 0.9167(11) 0.1047(7) 0.7517(4) 0.0157(19) Uani 1 1 d . . .
H26 H 0.8640 0.0747 0.7840 0.019 Uiso 1 1 calc R . .

loop_
_atom_site_aniso_label
_atom_site_aniso_U_11
_atom_site_aniso_U_22
_atom_site_aniso_U_33
_atom_site_aniso_U_23
_atom_site_aniso_U_13
_atom_site_aniso_U_12
U1 0.00738(14) 0.00773(14) 0.00626(14) 0.00050(11) -0.00111(11) -0.00035(12)
S1 0.0086(9) 0.0106(9) 0.0117(9) 0.0009(8) -0.0018(7) 0.0007(8)
N2 0.007(3) 0.013(4) 0.009(3) 0.000(3) 0.002(3) 0.001(3)
O4 0.011(3) 0.014(3) 0.013(3) 0.004(3) -0.003(2) -0.002(3)
N1 0.012(4) 0.016(4) 0.010(3) 0.000(3) -0.002(3) 0.002(3)
O3 0.009(3) 0.015(3) 0.016(3) 0.005(2) -0.002(2) -0.002(2)
O8 0.007(3) 0.013(3) 0.024(3) 0.000(2) -0.003(2) -0.002(2)
O7 0.019(3) 0.017(3) 0.007(3) 0.004(2) 0.004(2) 0.004(3)
C25 0.013(4) 0.011(4) 0.008(3) -0.001(3) -0.001(3) -0.006(3)
C13 0.007(4) 0.016(4) 0.015(4) 0.002(4) -0.001(3) -0.003(3)
C2 0.012(4) 0.013(4) 0.014(4) -0.003(3) 0.001(3) 0.002(3)
C4 0.009(4) 0.016(4) 0.016(4) 0.007(3) 0.000(4) -0.005(4)
C1 0.018(5) 0.010(4) 0.010(4) -0.004(3) 0.003(3) 0.001(3)
C3 0.005(4) 0.017(4) 0.020(4) 0.000(3) -0.001(3) -0.003(3)
O2 0.011(3) 0.013(3) 0.013(3) 0.004(2) 0.000(2) -0.002(3)
O6 0.014(3) 0.015(3) 0.013(3) 0.002(2) 0.001(2) -0.002(2)
O1 0.011(3) 0.016(3) 0.019(3) 0.002(2) -0.005(2) -0.004(2)
O5 0.016(3) 0.017(3) 0.011(3) 0.000(2) -0.004(2) -0.003(2)
C27 0.020(4) 0.012(4) 0.011(4) 0.007(3) -0.007(3) 0.001(4)
C15 0.007(4) 0.017(4) 0.008(3) 0.000(3) 0.001(3) -0.001(3)
C18 0.016(4) 0.013(4) 0.014(4) 0.001(4) -0.013(3) 0.000(4)
C10 0.005(4) 0.009(3) 0.016(4) 0.001(3) 0.000(3) -0.003(3)
C5 0.009(4) 0.013(4) 0.010(4) -0.001(3) 0.001(3) 0.001(3)
C6 0.004(4) 0.010(4) 0.014(4) -0.003(3) -0.002(3) -0.002(3)
C9 0.014(4) 0.011(4) 0.007(4) 0.001(3) 0.001(3) 0.005(3)
C11 0.011(4) 0.006(4) 0.014(4) 0.001(3) -0.004(3) 0.001(3)
C24 0.015(4) 0.014(4) 0.014(4) -0.001(3) -0.002(3) -0.004(4)
C14 0.016(4) 0.013(4) 0.014(4) 0.004(3) -0.001(3) 0.000(3)
C7 0.012(4) 0.010(3) 0.008(4) -0.001(3) 0.005(3) 0.005(3)
C19 0.016(4) 0.010(4) 0.010(4) -0.001(3) 0.000(3) -0.003(3)
C16 0.014(4) 0.014(4) 0.010(4) -0.004(3) -0.003(3) 0.000(4)
C22 0.011(4) 0.020(4) 0.019(4) 0.001(4) 0.001(4) 0.001(4)
C20 0.016(4) 0.011(4) 0.007(4) -0.002(3) -0.003(3) -0.004(3)
C17 0.012(4) 0.011(4) 0.018(4) -0.003(3) -0.006(4) 0.001(4)
C12 0.008(4) 0.016(4) 0.012(4) 0.004(3) 0.000(3) 0.001(3)
C21 0.020(5) 0.015(4) 0.016(4) 0.002(3) 0.000(4) 0.001(4)
C23 0.020(5) 0.025(5) 0.013(4) 0.003(4) 0.005(4) -0.003(4)
C26 0.020(5) 0.017(4) 0.010(4) 0.005(3) 0.000(3) -0.006(3)

loop_
_atom_type_symbol
_atom_type_description
_atom_type_scat_dispersion_real
_atom_type_scat_dispersion_imag
_atom_type_scat_source
C C 0.0033 0.0016 'International Tables Vol C Tables 4.2.6.8 and 6.1.1.4'
H H 0.0000 0.0000 'International Tables Vol C Tables 4.2.6.8 and 6.1.1.4'
N N 0.0061 0.0033 'International Tables Vol C Tables 4.2.6.8 and 6.1.1.4'
O O 0.0106 0.0060 'International Tables Vol C Tables 4.2.6.8 and 6.1.1.4'
S S 0.1246 0.1234 'International Tables Vol C Tables 4.2.6.8 and 6.1.1.4'
U U -9.6767 9.6646 'International Tables Vol C Tables 4.2.6.8 and 6.1.1.4'

loop_
_geom_angle_atom_site_label_1
_geom_angle_atom_site_label_2
_geom_angle_atom_site_label_3
_geom_angle
_geom_angle_site_symmetry_1
_geom_angle_site_symmetry_3
O6 U1 O5 177.4(3) . .
O6 U1 O4 94.3(2) . .
O5 U1 O4 85.8(2) . .
O6 U1 O3 89.3(2) . .
O5 U1 O3 88.7(2) . .
O4 U1 O3 53.1(2) . .
O6 U1 O2 85.7(2) . .
O5 U1 O2 92.0(2) . .
O4 U1 O2 122.39(19) . .
O3 U1 O2 69.28(19) . .
O6 U1 O1 84.6(2) . .
O5 U1 O1 95.1(2) . .
O4 U1 O1 175.1(2) . .
O3 U1 O1 122.04(19) . .
O2 U1 O1 52.82(19) . .
O6 U1 N2 103.6(2) . .
O5 U1 N2 78.6(2) . .
O4 U1 N2 118.6(2) . .
O3 U1 N2 165.7(2) . .
O2 U1 N2 117.3(2) . .
O1 U1 N2 66.3(2) . .
O6 U1 N1 74.4(2) . .
O5 U1 N1 108.0(3) . .
O4 U1 N1 68.1(2) . .
O3 U1 N1 117.4(2) . .
O2 U1 N1 158.5(2) . .
O1 U1 N1 116.0(2) . .
N2 U1 N1 61.7(2) . .
O6 U1 C9 80.9(2) . .
O5 U1 C9 97.6(3) . .
O4 U1 C9 148.3(2) . .
O3 U1 C9 95.3(2) . .
O2 U1 C9 26.5(2) . .
O1 U1 C9 26.8(2) . .
N2 U1 C9 92.9(2) . .
N1 U1 C9 138.0(2) . .
O6 U1 C1 93.1(3) . .
O5 U1 C1 85.8(3) . .
O4 U1 C1 26.6(2) . .
O3 U1 C1 26.5(2) . .
O2 U1 C1 95.8(2) . .
O1 U1 C1 148.6(2) . .
N2 U1 C1 143.6(2) . .
N1 U1 C1 93.2(2) . .
C9 U1 C1 121.9(2) . .
O7 S1 O8 119.0(4) . .
O7 S1 C5 109.2(4) . .
O8 S1 C5 107.7(4) . .
O7 S1 C13 107.9(4) . .
O8 S1 C13 107.0(4) . .
C5 S1 C13 105.2(4) . .
C16 N2 C20 117.3(7) . .
C16 N2 U1 121.1(6) . .
C20 N2 U1 121.5(5) . .
C1 O4 U1 94.1(5) . .
C21 N1 C25 117.5(7) . .
C21 N1 U1 120.6(6) . .
C25 N1 U1 119.5(5) . .
C1 O3 U1 93.5(5) . .
N1 C25 C24 122.7(8) . .
N1 C25 C20 117.9(7) . .
C24 C25 C20 119.3(8) . .
C14 C13 C12 122.2(8) . .
C14 C13 S1 119.9(7) . .
C12 C13 S1 117.7(6) . .
C7 C2 C3 120.6(8) . .
C7 C2 C1 119.7(8) . .
C3 C2 C1 119.7(8) . .
C3 C4 C5 118.4(7) . .
O3 C1 O4 119.0(8) . .
O3 C1 C2 121.0(8) . .
O4 C1 C2 120.0(8) . .
O3 C1 U1 59.9(4) . .
O4 C1 U1 59.3(4) . .
C2 C1 U1 175.4(6) . .
C4 C3 C2 120.3(8) . .
C9 O2 U1 92.8(5) . .
C9 O1 U1 92.3(5) . .
C26 C27 C19 121.6(8) . .
C10 C15 C14 120.7(7) . .
C17 C18 C19 119.4(8) . .
C15 C10 C11 119.5(7) . .
C15 C10 C9 121.9(7) . 3_366
C11 C10 C9 118.5(7) . 3_366
C6 C5 C4 121.9(7) . .
C6 C5 S1 120.5(6) . .
C4 C5 S1 117.6(6) . .
C5 C6 C7 119.2(8) . .
O2 C9 O1 120.0(8) . .
O2 C9 C10 120.3(7) . 3_666
O1 C9 C10 119.6(7) . 3_666
O2 C9 U1 60.7(4) . .
O1 C9 U1 60.9(4) . .
C10 C9 U1 163.5(6) 3_666 .
C12 C11 C10 120.3(7) . .
C23 C24 C25 117.5(8) . .
C23 C24 C26 123.3(8) . .
C25 C24 C26 119.2(8) . .
C13 C14 C15 118.7(8) . .
C2 C7 C6 119.5(7) . .
C18 C19 C20 117.6(8) . .
C18 C19 C27 123.8(8) . .
C20 C19 C27 118.6(8) . .
N2 C16 C17 123.0(8) . .
C23 C22 C21 119.1(9) . .
N2 C20 C19 123.1(8) . .
N2 C20 C25 116.8(7) . .
C19 C20 C25 120.0(8) . .
C18 C17 C16 119.4(8) . .
C13 C12 C11 118.2(8) . .
N1 C21 C22 123.3(8) . .
C22 C23 C24 119.6(8) . .
C27 C26 C24 121.0(8) . .

loop_
_geom_bond_atom_site_label_1
_geom_bond_atom_site_label_2
_geom_bond_distance
_geom_bond_site_symmetry_2
U1 O6 1.767(6) .
U1 O5 1.774(6) .
U1 O4 2.451(6) .
U1 O3 2.466(6) .
U1 O2 2.470(6) .
U1 O1 2.473(6) .
U1 N2 2.613(7) .
U1 N1 2.640(7) .
U1 C9 2.827(8) .
U1 C1 2.844(9) .
S1 O7 1.440(6) .
S1 O8 1.451(6) .
S1 C5 1.769(8) .
S1 C13 1.780(9) .
N2 C16 1.346(12) .
N2 C20 1.368(11) .
O4 C1 1.278(11) .
N1 C21 1.350(12) .
N1 C25 1.362(11) .
O3 C1 1.274(11) .
C25 C24 1.423(12) .
C25 C20 1.433(12) .
C13 C14 1.388(12) .
C13 C12 1.397(12) .
C2 C7 1.385(12) .
C2 C3 1.401(13) .
C2 C1 1.489(12) .
C4 C3 1.392(12) .
C4 C5 1.402(12) .
O2 C9 1.263(10) .
O1 C9 1.275(10) .
C27 C26 1.353(13) .
C27 C19 1.434(12) .
C15 C10 1.392(11) .
C15 C14 1.395(12) .
C18 C17 1.384(13) .
C18 C19 1.402(13) .
C10 C11 1.415(11) .
C10 C9 1.486(12) 3_366
C5 C6 1.379(12) .
C6 C7 1.410(12) .
C9 C10 1.486(12) 3_666
C11 C12 1.398(12) .
C24 C23 1.413(14) .
C24 C26 1.431(13) .
C19 C20 1.417(12) .
C16 C17 1.404(12) .
C22 C23 1.376(13) .
C22 C21 1.401(13) .
